data_2223223
loop_
_publ_author_name
'Azeezaa, V.'
'Usha, G.'
'Bhaskaran, Sundari'
'Anthonysamy, A.'
'Balasubramanian, S.'

_publ_section_title
;
 3-Acetyl-4-hydroxyphenyl acrylate
;
_journal_coeditor_code WN2339
_journal_issue 9
_journal_name_full 'Acta Crystallographica Section E'
_journal_page_first o2271
_journal_paper_doi 10.1107/S1600536809032176
_journal_volume 65
_journal_year 2009
_chemical_formula_iupac 'C12 H12 O4'
_chemical_formula_moiety 'C12 H12 O4'
_chemical_formula_sum 'C12 H12 O4'
_chemical_formula_weight 220.22
_chemical_name_systematic
;
3-Acetyl-4-hydroxyphenyl acrylate
;
_space_group_IT_number 14
_symmetry_cell_setting monoclinic
_symmetry_space_group_name_Hall '-P 2yn'
_symmetry_space_group_name_H-M 'P 1 21/n 1'
_atom_sites_solution_hydrogens geom
_atom_sites_solution_primary direct
_atom_sites_solution_secondary difmap
_audit_creation_method SHELXL-97
_cell_angle_alpha 90.00
_cell_angle_beta 111.277(2)
_cell_angle_gamma 90.00
_cell_formula_units_Z 4
_cell_length_a 8.8335(3)
_cell_length_b 11.9320(3)
_cell_length_c 11.3295(3)
_cell_measurement_reflns_used 3437
_cell_measurement_temperature 293(2)
_cell_measurement_theta_max 30.6
_cell_measurement_theta_min 2.5
_cell_volume 1112.75(6)
_computing_cell_refinement 'APEX2 and SAINT (Bruker, 2004)'
_computing_data_collection 'APEX2 (Bruker, 2004)'
_computing_data_reduction 'SAINT and XPREP (Bruker, 2004)'
_computing_molecular_graphics 'ORTEP-3 for Windows (Farrugia, 1997)'
_computing_publication_material
;
SHELXL97 (Sheldrick, 2008) and PLATON (Spek, 2009)
;
_computing_structure_refinement 'SHELXL97 (Sheldrick, 2008)'
_computing_structure_solution 'SHELXS97 (Sheldrick, 2008)'
_diffrn_ambient_temperature 293(2)
_diffrn_measured_fraction_theta_full 0.999
_diffrn_measured_fraction_theta_max 0.999
_diffrn_measurement_device_type
;
Bruker Kappa APEXII CCD
;
_diffrn_measurement_method '\w and \f'
_diffrn_radiation_monochromator graphite
_diffrn_radiation_source 'fine-focus sealed tube'
_diffrn_radiation_type MoK\a
_diffrn_radiation_wavelength 0.71073
_diffrn_reflns_av_R_equivalents 0.0256
_diffrn_reflns_av_sigmaI/netI 0.0230
_diffrn_reflns_limit_h_max 12
_diffrn_reflns_limit_h_min -12
_diffrn_reflns_limit_k_max 12
_diffrn_reflns_limit_k_min -17
_diffrn_reflns_limit_l_max 16
_diffrn_reflns_limit_l_min -15
_diffrn_reflns_number 14184
_diffrn_reflns_theta_full 30.63
_diffrn_reflns_theta_max 30.63
_diffrn_reflns_theta_min 2.53
_exptl_absorpt_coefficient_mu 0.099
_exptl_absorpt_correction_T_max 0.9834
_exptl_absorpt_correction_T_min 0.9757
_exptl_absorpt_correction_type multi-scan
_exptl_absorpt_process_details '(SADABS; Bruker, 2004)'
_exptl_crystal_colour colourless
_exptl_crystal_density_diffrn 1.315
_exptl_crystal_density_method 'not measured'
_exptl_crystal_description block
_exptl_crystal_F_000 464
_exptl_crystal_size_max 0.25
_exptl_crystal_size_mid 0.17
_exptl_crystal_size_min 0.17
_refine_diff_density_max 0.212
_refine_diff_density_min -0.170
_refine_ls_extinction_coef 0.007(4)
_refine_ls_extinction_expression Fc^*^=kFc[1+0.001xFc^2^\l^3^/sin(2\q)]^-1/4^
_refine_ls_extinction_method 'SHELXL97 (Sheldrick, 2008)'
_refine_ls_goodness_of_fit_ref 1.045
_refine_ls_hydrogen_treatment mixed
_refine_ls_matrix_type full
_refine_ls_number_parameters 155
_refine_ls_number_reflns 3437
_refine_ls_number_restraints 0
_refine_ls_restrained_S_all 1.045
_refine_ls_R_factor_all 0.0829
_refine_ls_R_factor_gt 0.0476
_refine_ls_shift/su_max 0.000
_refine_ls_shift/su_mean 0.000
_refine_ls_structure_factor_coef Fsqd
_refine_ls_weighting_details 'calc w=1/[\s^2^(Fo^2^)+(0.0732P)^2^+0.1247P] where P=(Fo^2^+2Fc^2^)/3'
_refine_ls_weighting_scheme calc
_refine_ls_wR_factor_gt 0.1390
_refine_ls_wR_factor_ref 0.1608
_reflns_number_gt 2080
_reflns_number_total 3437
_reflns_threshold_expression I>2\s(I)
_cod_data_source_file wn2339.cif
_cod_data_source_block I
_cod_depositor_comments
;
The following automatic conversions were performed:
'_symmetry_cell_setting' value 'Monoclinic' changed to 'monoclinic'
according to '/home/saulius/struct/CIF-dictionaries/cif_core.dic'
dictionary named 'cif_core.dic' version 2.4.1 from 2010-06-29.

Automatic conversion script
Id: cif_fix_enum 1527 2010-12-29 10:47:43Z saulius 

The following automatic conversions were performed:

'_symmetry_cell_setting' value 'Monoclinic' changed to 'monoclinic'
according to /home/saulius/struct/CIF-dictionaries/cif_core.dic
dictionary named 'cif_core.dic' version 2.4.1 from 2010-06-29.

Automatic conversion script
Id: cif_fix_values 1715 2011-07-08 13:25:40Z adriana 
;
_cod_original_sg_symbol_H-M 'P 21/n'
_cod_database_code 2223223
_cod_database_fobs_code 2223223

loop_
_symmetry_equiv_pos_as_xyz
'x, y, z'
'-x+1/2, y+1/2, -z+1/2'
'-x, -y, -z'
'x-1/2, -y-1/2, z-1/2'

loop_
_atom_site_type_symbol
_atom_site_label
_atom_site_fract_x
_atom_site_fract_y
_atom_site_fract_z
_atom_site_U_iso_or_equiv
_atom_site_adp_type
_atom_site_calc_flag
_atom_site_refinement_flags
_atom_site_occupancy
_atom_site_disorder_assembly
_atom_site_disorder_group
C C1 0.79745(16) 0.06020(12) 1.12189(13) 0.0535(3) Uani d . 1 . .
C C2 0.82796(18) -0.01422(13) 1.03977(15) 0.0636(4) Uani d . 1 . .
H H2A 0.9148 -0.0638 1.0702 0.076 Uiso calc R 1 . .
C C3 0.73129(18) -0.01579(13) 0.91355(14) 0.0610(4) Uani d . 1 . .
H H3A 0.7534 -0.0653 0.8584 0.073 Uiso calc R 1 . .
C C4 0.60112(16) 0.05669(12) 0.86937(12) 0.0508(3) Uani d . 1 . .
C C5 0.56645(15) 0.12991(10) 0.94908(12) 0.0468(3) Uani d . 1 . .
H H5A 0.4769 0.1771 0.9177 0.056 Uiso calc R 1 . .
C C6 0.66479(15) 0.13418(10) 1.07749(11) 0.0455(3) Uani d . 1 . .
C C7 0.63168(17) 0.21260(12) 1.16503(13) 0.0563(4) Uani d . 1 . .
C C8 0.4888(2) 0.28945(14) 1.11997(18) 0.0747(5) Uani d . 1 . .
H H8A 0.4860 0.3344 1.1894 0.112 Uiso calc R 1 . .
H H8B 0.3908 0.2461 1.0869 0.112 Uiso calc R 1 . .
H H8C 0.4977 0.3372 1.0546 0.112 Uiso calc R 1 . .
C C9 0.51842(17) 0.12501(12) 0.66068(12) 0.0539(3) Uani d . 1 . .
C C10 0.39516(16) 0.11754(12) 0.53150(12) 0.0524(3) Uani d . 1 . .
C C11 0.4200(2) 0.19460(15) 0.43794(15) 0.0741(5) Uani d . 1 . .
H H11A 0.4197 0.2706 0.4657 0.111 Uiso calc R 1 . .
H H11B 0.3341 0.1846 0.3573 0.111 Uiso calc R 1 . .
H H11C 0.5225 0.1786 0.4301 0.111 Uiso calc R 1 . .
C C12 0.2721(2) 0.04683(17) 0.50538(18) 0.0744(5) Uani d . 1 . .
O O1 0.72227(16) 0.21560(11) 1.27744(10) 0.0806(4) Uani d . 1 . .
O O2 0.89890(14) 0.05916(12) 1.24440(10) 0.0777(4) Uani d . 1 . .
H H2 0.8702 0.1069 1.2839 0.131(11) Uiso calc R 1 . .
O O3 0.49615(13) 0.05008(9) 0.74249(9) 0.0621(3) Uani d . 1 . .
O O4 0.62770(17) 0.18962(14) 0.69180(11) 0.1046(5) Uani d . 1 . .
H H12A 0.195(3) 0.0427(17) 0.420(2) 0.101(6) Uiso d . 1 . .
H H12B 0.257(3) -0.0033(19) 0.569(2) 0.107(7) Uiso d . 1 . .

loop_
_atom_site_aniso_label
_atom_site_aniso_U_11
_atom_site_aniso_U_22
_atom_site_aniso_U_33
_atom_site_aniso_U_12
_atom_site_aniso_U_13
_atom_site_aniso_U_23
C1 0.0459(7) 0.0615(8) 0.0460(7) -0.0046(6) 0.0081(6) 0.0116(6)
C2 0.0517(8) 0.0687(9) 0.0676(9) 0.0109(7) 0.0184(7) 0.0115(7)
C3 0.0638(9) 0.0606(9) 0.0632(9) 0.0001(7) 0.0287(7) -0.0031(7)
C4 0.0518(7) 0.0558(7) 0.0411(6) -0.0130(6) 0.0123(6) -0.0005(5)
C5 0.0423(6) 0.0496(7) 0.0429(6) -0.0039(5) 0.0090(5) 0.0045(5)
C6 0.0446(6) 0.0482(7) 0.0405(6) -0.0071(5) 0.0114(5) 0.0037(5)
C7 0.0626(8) 0.0581(8) 0.0460(7) -0.0127(6) 0.0171(6) -0.0022(6)
C8 0.0814(11) 0.0673(10) 0.0778(11) 0.0019(8) 0.0316(9) -0.0141(8)
C9 0.0565(8) 0.0608(8) 0.0429(7) -0.0084(6) 0.0165(6) -0.0062(6)
C10 0.0540(7) 0.0572(8) 0.0427(7) 0.0101(6) 0.0137(6) -0.0055(5)
C11 0.0910(12) 0.0762(10) 0.0522(9) 0.0150(9) 0.0222(8) 0.0069(7)
C12 0.0591(9) 0.0910(13) 0.0576(9) -0.0046(9) 0.0027(8) -0.0060(9)
O1 0.0927(9) 0.0936(9) 0.0455(6) -0.0097(7) 0.0130(6) -0.0124(5)
O2 0.0672(7) 0.0942(9) 0.0505(6) 0.0060(6) -0.0040(5) 0.0160(6)
O3 0.0678(6) 0.0697(7) 0.0405(5) -0.0222(5) 0.0098(4) -0.0036(4)
O4 0.1082(10) 0.1330(12) 0.0555(7) -0.0691(9) 0.0092(7) 0.0069(7)

loop_
_atom_type_symbol
_atom_type_description
_atom_type_scat_dispersion_real
_atom_type_scat_dispersion_imag
_atom_type_scat_source
C C 0.0033 0.0016 'International Tables Vol C Tables 4.2.6.8 and 6.1.1.4'
H H 0.0000 0.0000 'International Tables Vol C Tables 4.2.6.8 and 6.1.1.4'
O O 0.0106 0.0060 'International Tables Vol C Tables 4.2.6.8 and 6.1.1.4'

loop_
_geom_angle_atom_site_label_1
_geom_angle_atom_site_label_2
_geom_angle_atom_site_label_3
_geom_angle_site_symmetry_1
_geom_angle_site_symmetry_3
_geom_angle
_geom_angle_publ_flag
O2 C1 C2 . . 117.83(13) ?
O2 C1 C6 . . 121.95(14) ?
C2 C1 C6 . . 120.22(12) ?
C3 C2 C1 . . 120.68(13) ?
C3 C2 H2A . . 119.7 ?
C1 C2 H2A . . 119.7 ?
C2 C3 C4 . . 119.37(14) ?
C2 C3 H3A . . 120.3 ?
C4 C3 H3A . . 120.3 ?
C5 C4 C3 . . 121.16(12) ?
C5 C4 O3 . . 119.30(12) ?
C3 C4 O3 . . 119.41(12) ?
C4 C5 C6 . . 120.41(12) ?
C4 C5 H5A . . 119.8 ?
C6 C5 H5A . . 119.8 ?
C5 C6 C1 . . 118.14(12) ?
C5 C6 C7 . . 121.67(12) ?
C1 C6 C7 . . 120.19(12) ?
O1 C7 C6 . . 120.13(14) ?
O1 C7 C8 . . 119.10(14) ?
C6 C7 C8 . . 120.78(13) ?
C7 C8 H8A . . 109.5 ?
C7 C8 H8B . . 109.5 ?
H8A C8 H8B . . 109.5 ?
C7 C8 H8C . . 109.5 ?
H8A C8 H8C . . 109.5 ?
H8B C8 H8C . . 109.5 ?
O4 C9 O3 . . 122.11(13) ?
O4 C9 C10 . . 124.24(13) ?
O3 C9 C10 . . 113.65(12) ?
C12 C10 C9 . . 120.75(14) ?
C12 C10 C11 . . 124.09(15) ?
C9 C10 C11 . . 115.16(13) ?
C10 C11 H11A . . 109.5 ?
C10 C11 H11B . . 109.5 ?
H11A C11 H11B . . 109.5 ?
C10 C11 H11C . . 109.5 ?
H11A C11 H11C . . 109.5 ?
H11B C11 H11C . . 109.5 ?
C10 C12 H12A . . 118.7(13) ?
C10 C12 H12B . . 123.1(13) ?
H12A C12 H12B . . 118.2(19) ?
C1 O2 H2 . . 109.5 ?
C9 O3 C4 . . 117.32(10) ?

loop_
_geom_bond_atom_site_label_1
_geom_bond_atom_site_label_2
_geom_bond_site_symmetry_2
_geom_bond_distance
_geom_bond_publ_flag
C1 O2 . 1.352(2) ?
C1 C2 . 1.382(2) ?
C1 C6 . 1.4062(19) ?
C2 C3 . 1.374(2) ?
C2 H2A . 0.9300 ?
C3 C4 . 1.379(2) ?
C3 H3A . 0.9300 ?
C4 C5 . 1.3688(19) ?
C4 O3 . 1.402(2) ?
C5 C6 . 1.3987(17) ?
C5 H5A . 0.9300 ?
C6 C7 . 1.4681(19) ?
C7 O1 . 1.235(2) ?
C7 C8 . 1.492(2) ?
C8 H8A . 0.9600 ?
C8 H8B . 0.9600 ?
C8 H8C . 0.9600 ?
C9 O4 . 1.185(2) ?
C9 O3 . 1.353(2) ?
C9 C10 . 1.476(2) ?
C10 C12 . 1.322(2) ?
C10 C11 . 1.479(2) ?
C11 H11A . 0.9600 ?
C11 H11B . 0.9600 ?
C11 H11C . 0.9600 ?
C12 H12A . 0.96(2) ?
C12 H12B . 0.98(2) ?
O2 H2 . 0.8200 ?

loop_
_geom_hbond_atom_site_label_D
_geom_hbond_atom_site_label_H
_geom_hbond_atom_site_label_A
_geom_hbond_site_symmetry_A
_geom_hbond_distance_DH
_geom_hbond_distance_HA
_geom_hbond_distance_DA
_geom_hbond_angle_DHA
O2 H2 O1 . 0.82 1.82 2.546(2) 146.3
C5 H5A O1 4_565 0.93 2.57 3.483(2) 165.6
C11 H11B O4 4_565 0.96 2.57 3.336(2) 136.8

loop_
_geom_torsion_atom_site_label_1
_geom_torsion_atom_site_label_2
_geom_torsion_atom_site_label_3
_geom_torsion_atom_site_label_4
_geom_torsion_site_symmetry_1
_geom_torsion_site_symmetry_2
_geom_torsion_site_symmetry_3
_geom_torsion_site_symmetry_4
_geom_torsion
_geom_torsion_publ_flag
O2 C1 C2 C3 . . . . -178.70(10) ?
C6 C1 C2 C3 . . . . 1.1(2) ?
C1 C2 C3 C4 . . . . -1.0(2) ?
C2 C3 C4 C5 . . . . -0.1(2) ?
C2 C3 C4 O3 . . . . -175.79(12) ?
C3 C4 C5 C6 . . . . 1.18(19) ?
O3 C4 C5 C6 . . . . 176.83(11) ?
C4 C5 C6 C1 . . . . -1.04(18) ?
C4 C5 C6 C7 . . . . 179.36(11) ?
O2 C1 C6 C5 . . . . 179.70(10) ?
C2 C1 C6 C5 . . . . -0.10(19) ?
O2 C1 C6 C7 . . . . -0.69(19) ?
C2 C1 C6 C7 . . . . 179.50(12) ?
C5 C6 C7 O1 . . . . -178.84(13) ?
C1 C6 C7 O1 . . . . 1.6(2) ?
C5 C6 C7 C8 . . . . 1.2(2) ?
C1 C6 C7 C8 . . . . -178.37(13) ?
O4 C9 C10 C12 . . . . -176.71(18) ?
O3 C9 C10 C12 . . . . 3.5(2) ?
O4 C9 C10 C11 . . . . 2.6(2) ?
O3 C9 C10 C11 . . . . -177.24(12) ?
O4 C9 O3 C4 . . . . 4.5(2) ?
C10 C9 O3 C4 . . . . -175.63(11) ?
C5 C4 O3 C9 . . . . 84.7(2) ?
C3 C4 O3 C9 . . . . -99.6(2) ?

loop_
_cod_related_entry_id
_cod_related_entry_database
_cod_related_entry_code
1 ChemSpider 24743100
